data_4027004
loop_
_publ_author_name
'Benedikt Neue'
'Roland Fr\"ohlich'
'Birgit Wibbeling'
'Aiko Fukazawa'
'Atsushi Wakamiya'
'Shigehiro Yamaguchi'
'Ernst-Ulrich W\"urthwein'

_publ_section_title
;
 Synthesis and Photophysical Properties of Aryl-Substituted
 2-Borylbenzaldimines and Their Extended \p-Conjugated Congeners
;
_journal_name_full 'Journal of Organic Chemistry'
_journal_page_first 2176
_journal_page_last 2184
_journal_paper_doi 10.1021/jo202212s
_journal_volume 77
_journal_year 2012
_chemical_formula_sum 'C31 H32 B N'
_chemical_formula_weight 429.39
_chemical_name_systematic
; 
 ? 
;
_space_group_IT_number 2
_symmetry_cell_setting triclinic
_symmetry_space_group_name_Hall '-P 1'
_symmetry_space_group_name_H-M 'P -1'
_atom_sites_solution_hydrogens geom
_atom_sites_solution_primary direct
_atom_sites_solution_secondary difmap
_audit_creation_method SHELXL-97
_cell_angle_alpha 74.203(2)
_cell_angle_beta 70.754(2)
_cell_angle_gamma 88.570(2)
_cell_formula_units_Z 8
_cell_length_a 17.0358(4)
_cell_length_b 17.6527(5)
_cell_length_c 18.1968(6)
_cell_measurement_reflns_used 15852
_cell_measurement_temperature 223(2)
_cell_measurement_theta_max 68.25
_cell_measurement_theta_min 0.88
_cell_volume 4958.7(3)
_computing_cell_refinement 'Collect (Nonius B.V., 1998)'
_computing_data_collection 'Collect (Nonius B.V., 1998)'
_computing_data_reduction 'Denzo-SMN (Otwinowksi & Minor, 1997)'
_computing_molecular_graphics 'XP (BrukerAXS, 2000)'
_computing_publication_material 'SHELXL-97 (Sheldrick, 1997)'
_computing_structure_refinement 'SHELXL-97 (Sheldrick, 1997)'
_computing_structure_solution 'SHELXS-97 (Sheldrick, 1990)'
_diffrn_ambient_temperature 223(2)
_diffrn_measured_fraction_theta_full 0.962
_diffrn_measured_fraction_theta_max 0.962
_diffrn_measurement_device_type 'Nonius KappaCCD APEXII'
_diffrn_measurement_method '\w and \f scans'
_diffrn_radiation_monochromator graphite
_diffrn_radiation_source 'fine-focus sealed tube'
_diffrn_radiation_type CuK\a
_diffrn_radiation_wavelength 1.54178
_diffrn_reflns_av_R_equivalents 0.066
_diffrn_reflns_av_sigmaI/netI 0.0360
_diffrn_reflns_limit_h_max 19
_diffrn_reflns_limit_h_min -20
_diffrn_reflns_limit_k_max 20
_diffrn_reflns_limit_k_min -20
_diffrn_reflns_limit_l_max 21
_diffrn_reflns_limit_l_min -21
_diffrn_reflns_number 73648
_diffrn_reflns_theta_full 67.74
_diffrn_reflns_theta_max 67.74
_diffrn_reflns_theta_min 3.66
_exptl_absorpt_coefficient_mu 0.488
_exptl_absorpt_correction_T_max 0.9305
_exptl_absorpt_correction_T_min 0.8479
_exptl_absorpt_correction_type multi-scan
_exptl_absorpt_process_details 'Denzo (Otwinowski, Borek, Majewski & Minor, 2003)'
_exptl_crystal_colour yellow
_exptl_crystal_density_diffrn 1.150
_exptl_crystal_description block
_exptl_crystal_F_000 1840
_exptl_crystal_size_max 0.35
_exptl_crystal_size_mid 0.20
_exptl_crystal_size_min 0.15
_refine_diff_density_max 0.240
_refine_diff_density_min -0.144
_refine_diff_density_rms 0.032
_refine_ls_extinction_method none
_refine_ls_goodness_of_fit_ref 1.013
_refine_ls_hydrogen_treatment constr
_refine_ls_matrix_type full
_refine_ls_number_parameters 1213
_refine_ls_number_reflns 17300
_refine_ls_number_restraints 0
_refine_ls_restrained_S_all 1.013
_refine_ls_R_factor_all 0.0757
_refine_ls_R_factor_gt 0.0549
_refine_ls_shift/su_max 0.001
_refine_ls_shift/su_mean 0.000
_refine_ls_structure_factor_coef Fsqd
_refine_ls_weighting_details 'calc w=1/[\s^2^(Fo^2^)+(0.0653P)^2^+1.9127P] where P=(Fo^2^+2Fc^2^)/3'
_refine_ls_weighting_scheme calc
_refine_ls_wR_factor_gt 0.1368
_refine_ls_wR_factor_ref 0.1516
_reflns_number_gt 13075
_reflns_number_total 17300
_reflns_threshold_expression >2sigma(I)
_cod_data_source_file jo202212s_si_002.cif
_cod_data_source_block wue5346
_cod_original_cell_volume 4958.7(2)
_cod_database_code 4027004

loop_
_symmetry_equiv_pos_as_xyz
'x, y, z'
'-x, -y, -z'

loop_
_atom_site_label
_atom_site_type_symbol
_atom_site_fract_x
_atom_site_fract_y
_atom_site_fract_z
_atom_site_U_iso_or_equiv
_atom_site_adp_type
_atom_site_occupancy
_atom_site_symmetry_multiplicity
_atom_site_calc_flag
_atom_site_refinement_flags
N1A N 0.14908(11) 0.51782(10) 0.26476(10) 0.0508(4) Uani 1 1 d .
C2A C 0.09442(14) 0.55142(13) 0.23380(13) 0.0557(5) Uani 1 1 d .
H2A H 0.0434 0.5256 0.2419 0.067 Uiso 1 1 calc R
C3A C 0.11863(14) 0.63159(13) 0.18615(13) 0.0552(5) Uani 1 1 d .
C4A C 0.06932(17) 0.68548(15) 0.15340(16) 0.0675(6) Uani 1 1 d .
H4A H 0.0137 0.6710 0.1617 0.081 Uiso 1 1 calc R
C5A C 0.10384(19) 0.75986(16) 0.10886(16) 0.0734(7) Uani 1 1 d .
H5A H 0.0718 0.7971 0.0861 0.088 Uiso 1 1 calc R
C6A C 0.18591(19) 0.78022(15) 0.09725(14) 0.0686(7) Uani 1 1 d .
H6A H 0.2094 0.8311 0.0655 0.082 Uiso 1 1 calc R
C7A C 0.23404(16) 0.72718(13) 0.13142(13) 0.0594(6) Uani 1 1 d .
H7A H 0.2891 0.7430 0.1239 0.071 Uiso 1 1 calc R
C8A C 0.20185(14) 0.65062(13) 0.17680(12) 0.0521(5) Uani 1 1 d .
B9A B 0.23514(15) 0.57980(15) 0.23414(15) 0.0508(6) Uani 1 1 d .
C11A C 0.30992(13) 0.52568(12) 0.20017(13) 0.0511(5) Uani 1 1 d .
C12A C 0.33616(13) 0.52092(13) 0.11960(13) 0.0534(5) Uani 1 1 d .
C13A C 0.39659(14) 0.46997(14) 0.09415(15) 0.0614(6) Uani 1 1 d .
H13A H 0.4134 0.4686 0.0399 0.074 Uiso 1 1 calc R
C14A C 0.43253(15) 0.42167(14) 0.14556(16) 0.0645(6) Uani 1 1 d .
C15A C 0.40700(15) 0.42579(14) 0.22461(16) 0.0647(6) Uani 1 1 d .
H15A H 0.4313 0.3940 0.2607 0.078 Uiso 1 1 calc R
C16A C 0.34650(14) 0.47544(13) 0.25301(14) 0.0577(5) Uani 1 1 d .
C17A C 0.29993(16) 0.56814(16) 0.05742(14) 0.0701(7) Uani 1 1 d .
H17A H 0.3181 0.6235 0.0431 0.105 Uiso 1 1 calc R
H17B H 0.2396 0.5618 0.0798 0.105 Uiso 1 1 calc R
H17C H 0.3189 0.5495 0.0094 0.105 Uiso 1 1 calc R
C18A C 0.49711(19) 0.36671(18) 0.1166(2) 0.0898(9) Uani 1 1 d .
H18A H 0.4736 0.3126 0.1410 0.135 Uiso 1 1 calc R
H18B H 0.5451 0.3735 0.1322 0.135 Uiso 1 1 calc R
H18C H 0.5141 0.3787 0.0581 0.135 Uiso 1 1 calc R
C19A C 0.32057(18) 0.46893(16) 0.34301(15) 0.0736(7) Uani 1 1 d .
H19A H 0.3355 0.4187 0.3713 0.110 Uiso 1 1 calc R
H19B H 0.2608 0.4723 0.3644 0.110 Uiso 1 1 calc R
H19C H 0.3489 0.5116 0.3507 0.110 Uiso 1 1 calc R
C21A C 0.24788(13) 0.62516(12) 0.29835(12) 0.0491(5) Uani 1 1 d .
C22A C 0.32716(13) 0.66428(13) 0.27828(13) 0.0532(5) Uani 1 1 d .
C23A C 0.34100(14) 0.70695(13) 0.32790(14) 0.0562(5) Uani 1 1 d .
H23A H 0.3946 0.7308 0.3140 0.067 Uiso 1 1 calc R
C24A C 0.27964(15) 0.71571(12) 0.39637(14) 0.0566(5) Uani 1 1 d .
C25A C 0.20130(15) 0.68137(13) 0.41316(13) 0.0567(5) Uani 1 1 d .
H25A H 0.1575 0.6879 0.4582 0.068 Uiso 1 1 calc R
C26A C 0.18442(13) 0.63749(12) 0.36617(12) 0.0509(5) Uani 1 1 d .
C27A C 0.40142(14) 0.66358(15) 0.20459(15) 0.0667(6) Uani 1 1 d .
H27A H 0.4373 0.7113 0.1881 0.100 Uiso 1 1 calc R
H27B H 0.3823 0.6611 0.1606 0.100 Uiso 1 1 calc R
H27C H 0.4323 0.6179 0.2178 0.100 Uiso 1 1 calc R
C28A C 0.29679(19) 0.76306(15) 0.44740(16) 0.0741(7) Uani 1 1 d .
H28A H 0.2900 0.8183 0.4249 0.111 Uiso 1 1 calc R
H28B H 0.3534 0.7569 0.4478 0.111 Uiso 1 1 calc R
H28C H 0.2580 0.7445 0.5024 0.111 Uiso 1 1 calc R
C29A C 0.09517(14) 0.60600(16) 0.39080(14) 0.0651(6) Uani 1 1 d .
H29A H 0.0617 0.6212 0.4384 0.098 Uiso 1 1 calc R
H29B H 0.0927 0.5489 0.4031 0.098 Uiso 1 1 calc R
H29C H 0.0738 0.6277 0.3467 0.098 Uiso 1 1 calc R
C31A C 0.13327(14) 0.43460(13) 0.30888(13) 0.0537(5) Uani 1 1 d .
C32A C 0.06412(17) 0.40916(15) 0.37729(15) 0.0725(7) Uani 1 1 d .
H32A H 0.0281 0.4459 0.3967 0.087 Uiso 1 1 calc R
C33A C 0.0474(2) 0.32898(17) 0.41787(17) 0.0860(8) Uani 1 1 d .
H33A H 0.0001 0.3119 0.4646 0.103 Uiso 1 1 calc R
C34A C 0.0990(2) 0.27529(16) 0.39045(18) 0.0823(8) Uani 1 1 d .
H34A H 0.0880 0.2213 0.4184 0.099 Uiso 1 1 calc R
C35A C 0.16642(19) 0.30012(15) 0.32250(19) 0.0780(7) Uani 1 1 d .
H35A H 0.2017 0.2628 0.3033 0.094 Uiso 1 1 calc R
C36A C 0.18442(16) 0.37948(14) 0.28077(16) 0.0661(6) Uani 1 1 d .
H36A H 0.2313 0.3957 0.2335 0.079 Uiso 1 1 calc R
N1B N 0.74715(10) 0.95962(10) 0.23487(10) 0.0521(4) Uani 1 1 d .
C2B C 0.78378(14) 0.99321(13) 0.27130(13) 0.0560(5) Uani 1 1 d .
H2B H 0.8417 0.9953 0.2603 0.067 Uiso 1 1 calc R
C3B C 0.72769(14) 1.02671(14) 0.32964(13) 0.0577(5) Uani 1 1 d .
C4B C 0.74883(16) 1.07511(15) 0.37073(15) 0.0685(6) Uani 1 1 d .
H4B H 0.8048 1.0890 0.3619 0.082 Uiso 1 1 calc R
C5B C 0.68448(19) 1.10146(16) 0.42445(17) 0.0779(7) Uani 1 1 d .
H5B H 0.6963 1.1336 0.4537 0.093 Uiso 1 1 calc R
C6B C 0.60313(18) 1.08134(17) 0.43583(16) 0.0762(7) Uani 1 1 d .
H6B H 0.5602 1.0991 0.4738 0.091 Uiso 1 1 calc R
C7B C 0.58278(16) 1.03594(15) 0.39323(14) 0.0671(6) Uani 1 1 d .
H7B H 0.5265 1.0254 0.4004 0.081 Uiso 1 1 calc R
C8B C 0.64480(13) 1.00559(13) 0.33961(13) 0.0550(5) Uani 1 1 d .
B9B B 0.64373(15) 0.95895(16) 0.27354(15) 0.0543(6) Uani 1 1 d .
C11B C 0.61677(12) 0.86344(13) 0.29953(13) 0.0527(5) Uani 1 1 d .
C12B C 0.61089(13) 0.81194(14) 0.37642(13) 0.0580(5) Uani 1 1 d .
C13B C 0.58403(14) 0.73238(15) 0.39730(15) 0.0653(6) Uani 1 1 d .
H13B H 0.5793 0.7003 0.4493 0.078 Uiso 1 1 calc R
C14B C 0.56417(14) 0.69880(14) 0.34500(16) 0.0652(6) Uani 1 1 d .
C15B C 0.57560(13) 0.74804(14) 0.26775(15) 0.0603(6) Uani 1 1 d .
H15B H 0.5660 0.7264 0.2294 0.072 Uiso 1 1 calc R
C16B C 0.60047(13) 0.82756(13) 0.24482(13) 0.0548(5) Uani 1 1 d .
C17B C 0.63427(18) 0.83841(17) 0.43927(15) 0.0750(7) Uani 1 1 d .
H17D H 0.6325 0.7929 0.4842 0.112 Uiso 1 1 calc R
H17E H 0.5952 0.8752 0.4589 0.112 Uiso 1 1 calc R
H17F H 0.6901 0.8640 0.4151 0.112 Uiso 1 1 calc R
C18B C 0.53275(18) 0.61349(16) 0.36935(19) 0.0840(8) Uani 1 1 d .
H18D H 0.4727 0.6101 0.3823 0.126 Uiso 1 1 calc R
H18E H 0.5466 0.5847 0.4165 0.126 Uiso 1 1 calc R
H18F H 0.5587 0.5908 0.3249 0.126 Uiso 1 1 calc R
C19B C 0.60615(15) 0.87041(15) 0.15856(14) 0.0649(6) Uani 1 1 d .
H19D H 0.6311 0.8375 0.1233 0.097 Uiso 1 1 calc R
H19E H 0.6403 0.9195 0.1405 0.097 Uiso 1 1 calc R
H19F H 0.5507 0.8817 0.1567 0.097 Uiso 1 1 calc R
C21B C 0.59689(13) 1.01764(13) 0.21657(13) 0.0541(5) Uani 1 1 d .
C22B C 0.63505(14) 1.08587(14) 0.15262(14) 0.0584(5) Uani 1 1 d .
C23B C 0.59081(16) 1.12989(15) 0.10607(15) 0.0656(6) Uani 1 1 d .
H23B H 0.6188 1.1735 0.0625 0.079 Uiso 1 1 calc R
C24B C 0.50755(16) 1.11249(15) 0.12089(16) 0.0673(6) Uani 1 1 d .
C25B C 0.46833(15) 1.05065(14) 0.18783(15) 0.0634(6) Uani 1 1 d .
H25B H 0.4108 1.0396 0.2016 0.076 Uiso 1 1 calc R
C26B C 0.50949(13) 1.00400(13) 0.23592(14) 0.0565(5) Uani 1 1 d .
C27B C 0.72286(15) 1.11870(15) 0.13390(16) 0.0714(7) Uani 1 1 d .
H27D H 0.7290 1.1260 0.1827 0.107 Uiso 1 1 calc R
H27E H 0.7336 1.1690 0.0927 0.107 Uiso 1 1 calc R
H27F H 0.7623 1.0821 0.1143 0.107 Uiso 1 1 calc R
C28B C 0.4616(2) 1.16133(18) 0.0680(2) 0.0894(9) Uani 1 1 d .
H28D H 0.4202 1.1896 0.0992 0.134 Uiso 1 1 calc R
H28E H 0.4341 1.1268 0.0491 0.134 Uiso 1 1 calc R
H28F H 0.5009 1.1988 0.0218 0.134 Uiso 1 1 calc R
C29B C 0.45609(14) 0.94008(15) 0.30877(16) 0.0679(6) Uani 1 1 d .
H29D H 0.3996 0.9561 0.3265 0.102 Uiso 1 1 calc R
H29E H 0.4789 0.9319 0.3524 0.102 Uiso 1 1 calc R
H29F H 0.4555 0.8914 0.2939 0.102 Uiso 1 1 calc R
C31B C 0.79459(12) 0.91190(13) 0.18502(13) 0.0511(5) Uani 1 1 d .
C32B C 0.82945(14) 0.84817(13) 0.21981(14) 0.0588(5) Uani 1 1 d .
H32B H 0.8220 0.8359 0.2754 0.071 Uiso 1 1 calc R
C33B C 0.87588(15) 0.80113(15) 0.17420(16) 0.0686(6) Uani 1 1 d .
H33B H 0.9002 0.7576 0.1989 0.082 Uiso 1 1 calc R
C34B C 0.88658(15) 0.81763(14) 0.09339(16) 0.0659(6) Uani 1 1 d .
H34B H 0.9182 0.7858 0.0623 0.079 Uiso 1 1 calc R
C35B C 0.85027(15) 0.88174(16) 0.05828(15) 0.0675(6) Uani 1 1 d .
H35B H 0.8570 0.8933 0.0029 0.081 Uiso 1 1 calc R
C36B C 0.80401(14) 0.92946(15) 0.10346(14) 0.0622(6) Uani 1 1 d .
H36B H 0.7794 0.9730 0.0791 0.075 Uiso 1 1 calc R
N1C N 0.75284(10) 0.57081(10) 0.21814(10) 0.0502(4) Uani 1 1 d .
C2C C 0.74948(13) 0.61967(13) 0.26093(13) 0.0535(5) Uani 1 1 d .
H2C H 0.7255 0.6684 0.2515 0.064 Uiso 1 1 calc R
C3C C 0.78541(14) 0.59311(13) 0.32372(13) 0.0557(5) Uani 1 1 d .
C4C C 0.79153(17) 0.63480(14) 0.37666(15) 0.0679(6) Uani 1 1 d .
H4C H 0.7718 0.6854 0.3733 0.081 Uiso 1 1 calc R
C5C C 0.82738(19) 0.59975(16) 0.43414(16) 0.0782(7) Uani 1 1 d .
H5C H 0.8317 0.6258 0.4715 0.094 Uiso 1 1 calc R
C6C C 0.8566(2) 0.52657(17) 0.43627(17) 0.0829(8) Uani 1 1 d .
H6C H 0.8821 0.5035 0.4748 0.099 Uiso 1 1 calc R
C7C C 0.84994(18) 0.48545(16) 0.38372(16) 0.0747(7) Uani 1 1 d .
H7C H 0.8720 0.4358 0.3864 0.090 Uiso 1 1 calc R
C8C C 0.81112(14) 0.51634(13) 0.32705(13) 0.0552(5) Uani 1 1 d .
B9C B 0.79565(16) 0.48621(14) 0.25537(15) 0.0516(6) Uani 1 1 d .
C11C C 0.72448(14) 0.41651(13) 0.27184(14) 0.0585(6) Uani 1 1 d .
C12C C 0.65856(16) 0.38912(15) 0.34564(16) 0.0713(7) Uani 1 1 d .
C13C C 0.59910(17) 0.32985(17) 0.3548(2) 0.0843(9) Uani 1 1 d .
H13C H 0.5555 0.3127 0.4046 0.101 Uiso 1 1 calc R
C14C C 0.60202(18) 0.29608(16) 0.2943(2) 0.0850(8) Uani 1 1 d .
C15C C 0.66638(17) 0.32352(15) 0.22221(19) 0.0758(7) Uani 1 1 d .
H15C H 0.6702 0.3014 0.1797 0.091 Uiso 1 1 calc R
C16C C 0.72619(14) 0.38269(13) 0.20927(15) 0.0601(6) Uani 1 1 d .
C17C C 0.6477(2) 0.42060(18) 0.41730(18) 0.0942(9) Uani 1 1 d .
H17G H 0.6947 0.4080 0.4363 0.141 Uiso 1 1 calc R
H17H H 0.5966 0.3966 0.4605 0.141 Uiso 1 1 calc R
H17I H 0.6449 0.4774 0.4012 0.141 Uiso 1 1 calc R
C18C C 0.5368(2) 0.23414(19) 0.3060(3) 0.1202(14) Uani 1 1 d .
H18G H 0.5068 0.2121 0.3634 0.180 Uiso 1 1 calc R
H18H H 0.5633 0.1926 0.2831 0.180 Uiso 1 1 calc R
H18I H 0.4980 0.2577 0.2789 0.180 Uiso 1 1 calc R
C19C C 0.78854(15) 0.40960(15) 0.12497(15) 0.0673(6) Uani 1 1 d .
H19G H 0.8422 0.3901 0.1252 0.101 Uiso 1 1 calc R
H19H H 0.7938 0.4668 0.1067 0.101 Uiso 1 1 calc R
H19I H 0.7699 0.3892 0.0886 0.101 Uiso 1 1 calc R
C21C C 0.89039(13) 0.46785(12) 0.20380(13) 0.0502(5) Uani 1 1 d .
C22C C 0.91932(13) 0.39525(12) 0.23802(13) 0.0536(5) Uani 1 1 d .
C23C C 1.00028(14) 0.37650(13) 0.20222(14) 0.0573(5) Uani 1 1 d .
H23C H 1.0185 0.3290 0.2276 0.069 Uiso 1 1 calc R
C24C C 1.05496(14) 0.42436(15) 0.13122(14) 0.0599(6) Uani 1 1 d .
C25C C 1.02676(14) 0.49517(14) 0.09766(13) 0.0571(5) Uani 1 1 d .
H25C H 1.0625 0.5292 0.0493 0.068 Uiso 1 1 calc R
C26C C 0.94719(13) 0.51795(12) 0.13302(13) 0.0507(5) Uani 1 1 d .
C27C C 0.86574(16) 0.33159(14) 0.31080(15) 0.0676(6) Uani 1 1 d .
H27G H 0.8384 0.2962 0.2927 0.101 Uiso 1 1 calc R
H27H H 0.8240 0.3557 0.3465 0.101 Uiso 1 1 calc R
H27I H 0.9005 0.3020 0.3397 0.101 Uiso 1 1 calc R
C28C C 1.14126(15) 0.39975(18) 0.09304(17) 0.0788(7) Uani 1 1 d .
H28G H 1.1745 0.4001 0.1272 0.118 Uiso 1 1 calc R
H28H H 1.1676 0.4364 0.0400 0.118 Uiso 1 1 calc R
H28I H 1.1370 0.3470 0.0875 0.118 Uiso 1 1 calc R
C29C C 0.92431(14) 0.59613(13) 0.08968(14) 0.0618(6) Uani 1 1 d .
H29G H 0.9729 0.6233 0.0450 0.093 Uiso 1 1 calc R
H29H H 0.9046 0.6280 0.1271 0.093 Uiso 1 1 calc R
H29I H 0.8806 0.5875 0.0690 0.093 Uiso 1 1 calc R
C31C C 0.71020(13) 0.59257(12) 0.15923(13) 0.0519(5) Uani 1 1 d .
C32C C 0.73410(15) 0.66437(14) 0.10005(14) 0.0631(6) Uani 1 1 d .
H32C H 0.7798 0.6958 0.0962 0.076 Uiso 1 1 calc R
C33C C 0.69051(17) 0.68969(16) 0.04674(16) 0.0730(7) Uani 1 1 d .
H33C H 0.7070 0.7382 0.0064 0.088 Uiso 1 1 calc R
C34C C 0.62352(17) 0.64453(17) 0.05235(17) 0.0734(7) Uani 1 1 d .
H34C H 0.5942 0.6618 0.0159 0.088 Uiso 1 1 calc R
C35C C 0.59929(16) 0.57367(16) 0.11159(17) 0.0710(7) Uani 1 1 d .
H35C H 0.5532 0.5428 0.1154 0.085 Uiso 1 1 calc R
C36C C 0.64200(14) 0.54737(14) 0.16560(15) 0.0599(6) Uani 1 1 d .
H36C H 0.6247 0.4992 0.2062 0.072 Uiso 1 1 calc R
N1D N 0.86804(10) 1.08282(9) -0.23864(10) 0.0463(4) Uani 1 1 d .
C2D C 0.90756(13) 1.15206(12) -0.27292(12) 0.0486(5) Uani 1 1 d .
H2D H 0.8853 1.1984 -0.2612 0.058 Uiso 1 1 calc R
C3D C 0.98878(13) 1.15098(12) -0.33070(12) 0.0484(5) Uani 1 1 d .
C4D C 1.05012(14) 1.21266(13) -0.37017(13) 0.0573(5) Uani 1 1 d .
H4D H 1.0414 1.2624 -0.3606 0.069 Uiso 1 1 calc R
C5D C 1.12421(15) 1.19881(14) -0.42382(14) 0.0622(6) Uani 1 1 d .
H5D H 1.1668 1.2395 -0.4514 0.075 Uiso 1 1 calc R
C6D C 1.13571(14) 1.12513(14) -0.43693(14) 0.0620(6) Uani 1 1 d .
H6D H 1.1861 1.1166 -0.4741 0.074 Uiso 1 1 calc R
C7D C 1.07515(13) 1.06422(13) -0.39691(13) 0.0562(5) Uani 1 1 d .
H7D H 1.0852 1.0144 -0.4060 0.067 Uiso 1 1 calc R
C8D C 0.99871(13) 1.07551(12) -0.34277(12) 0.0483(5) Uani 1 1 d .
B9D B 0.92048(15) 1.01553(14) -0.27890(15) 0.0480(5) Uani 1 1 d .
C11D C 0.85040(13) 0.97836(12) -0.30654(13) 0.0499(5) Uani 1 1 d .
C12D C 0.79739(13) 0.91032(13) -0.25716(14) 0.0551(5) Uani 1 1 d .
C13D C 0.73656(14) 0.88345(14) -0.28211(16) 0.0642(6) Uani 1 1 d .
H13D H 0.7020 0.8382 -0.2478 0.077 Uiso 1 1 calc R
C14D C 0.72498(14) 0.92024(16) -0.35468(16) 0.0653(6) Uani 1 1 d .
C15D C 0.77552(15) 0.98655(16) -0.40202(15) 0.0644(6) Uani 1 1 d .
H15D H 0.7688 1.0130 -0.4517 0.077 Uiso 1 1 calc R
C16D C 0.83646(14) 1.01690(13) -0.38022(13) 0.0549(5) Uani 1 1 d .
C17D C 0.80020(16) 0.86035(15) -0.17603(16) 0.0714(7) Uani 1 1 d .
H17J H 0.7438 0.8463 -0.1382 0.107 Uiso 1 1 calc R
H17K H 0.8307 0.8900 -0.1552 0.107 Uiso 1 1 calc R
H17L H 0.8278 0.8127 -0.1828 0.107 Uiso 1 1 calc R
C18D C 0.65804(17) 0.8891(2) -0.3788(2) 0.0926(9) Uani 1 1 d .
H18J H 0.6604 0.9211 -0.4321 0.139 Uiso 1 1 calc R
H18K H 0.6038 0.8913 -0.3397 0.139 Uiso 1 1 calc R
H18L H 0.6670 0.8349 -0.3799 0.139 Uiso 1 1 calc R
C19D C 0.88519(17) 1.09188(16) -0.43883(15) 0.0723(7) Uani 1 1 d .
H19J H 0.8651 1.1082 -0.4844 0.108 Uiso 1 1 calc R
H19K H 0.9438 1.0825 -0.4581 0.108 Uiso 1 1 calc R
H19L H 0.8779 1.1331 -0.4116 0.108 Uiso 1 1 calc R
C21D C 0.96714(12) 0.95330(11) -0.22415(12) 0.0454(4) Uani 1 1 d .
C22D C 0.98687(12) 0.96315(12) -0.15722(12) 0.0468(5) Uani 1 1 d .
C23D C 1.02783(13) 0.90539(13) -0.11701(13) 0.0526(5) Uani 1 1 d .
H23D H 1.0383 0.9124 -0.0716 0.063 Uiso 1 1 calc R
C24D C 1.05342(13) 0.83880(13) -0.14116(14) 0.0559(5) Uani 1 1 d .
C25D C 1.04091(13) 0.83290(12) -0.21051(14) 0.0562(5) Uani 1 1 d .
H25D H 1.0613 0.7898 -0.2304 0.067 Uiso 1 1 calc R
C26D C 0.99967(12) 0.88758(12) -0.25231(13) 0.0501(5) Uani 1 1 d .
C27D C 0.96978(14) 1.03569(13) -0.12756(14) 0.0567(5) Uani 1 1 d .
H27J H 0.9933 1.0319 -0.0849 0.085 Uiso 1 1 calc R
H27K H 0.9101 1.0397 -0.1065 0.085 Uiso 1 1 calc R
H27L H 0.9950 1.0821 -0.1721 0.085 Uiso 1 1 calc R
C28D C 1.09341(17) 0.77408(15) -0.09565(17) 0.0771(7) Uani 1 1 d .
H28J H 1.1044 0.7905 -0.0530 0.116 Uiso 1 1 calc R
H28K H 1.1454 0.7635 -0.1327 0.116 Uiso 1 1 calc R
H28L H 1.0561 0.7266 -0.0719 0.116 Uiso 1 1 calc R
C29D C 0.99179(15) 0.87117(14) -0.32696(15) 0.0634(6) Uani 1 1 d .
H29J H 1.0416 0.8480 -0.3536 0.095 Uiso 1 1 calc R
H29K H 0.9852 0.9202 -0.3639 0.095 Uiso 1 1 calc R
H29L H 0.9436 0.8348 -0.3113 0.095 Uiso 1 1 calc R
C31D C 0.78226(12) 1.07497(12) -0.18701(12) 0.0473(5) Uani 1 1 d .
C32D C 0.75611(15) 1.02047(14) -0.11193(14) 0.0643(6) Uani 1 1 d .
H32D H 0.7940 0.9867 -0.0946 0.077 Uiso 1 1 calc R
C33D C 0.67412(17) 1.01550(17) -0.06220(16) 0.0755(7) Uani 1 1 d .
H33D H 0.6565 0.9789 -0.0106 0.091 Uiso 1 1 calc R
C34D C 0.61830(16) 1.06380(17) -0.08783(17) 0.0747(7) Uani 1 1 d .
H34D H 0.5626 1.0607 -0.0537 0.090 Uiso 1 1 calc R
C35D C 0.64411(15) 1.11637(15) -0.16323(17) 0.0689(6) Uani 1 1 d .
H35D H 0.6056 1.1486 -0.1812 0.083 Uiso 1 1 calc R
C36D C 0.72604(13) 1.12276(13) -0.21332(14) 0.0573(5) Uani 1 1 d .
H36D H 0.7434 1.1594 -0.2649 0.069 Uiso 1 1 calc R

loop_
_atom_site_aniso_label
_atom_site_aniso_U_11
_atom_site_aniso_U_22
_atom_site_aniso_U_33
_atom_site_aniso_U_23
_atom_site_aniso_U_13
_atom_site_aniso_U_12
N1A 0.0531(10) 0.0548(10) 0.0518(10) -0.0236(8) -0.0205(8) 0.0116(8)
C2A 0.0537(12) 0.0638(14) 0.0617(13) -0.0309(11) -0.0250(11) 0.0140(10)
C3A 0.0629(14) 0.0568(13) 0.0594(13) -0.0275(11) -0.0298(11) 0.0163(10)
C4A 0.0768(16) 0.0671(16) 0.0816(17) -0.0353(14) -0.0462(14) 0.0243(13)
C5A 0.101(2) 0.0666(16) 0.0772(17) -0.0324(14) -0.0537(16) 0.0320(15)
C6A 0.102(2) 0.0565(14) 0.0551(14) -0.0214(11) -0.0331(14) 0.0163(13)
C7A 0.0710(15) 0.0602(14) 0.0512(13) -0.0219(11) -0.0214(11) 0.0092(11)
C8A 0.0613(13) 0.0574(13) 0.0447(11) -0.0236(10) -0.0200(10) 0.0125(10)
B9A 0.0485(13) 0.0595(14) 0.0481(13) -0.0216(11) -0.0162(11) 0.0086(11)
C11A 0.0488(11) 0.0551(12) 0.0548(12) -0.0223(10) -0.0191(10) 0.0068(9)
C12A 0.0512(12) 0.0605(13) 0.0535(12) -0.0248(10) -0.0170(10) 0.0059(10)
C13A 0.0579(13) 0.0699(15) 0.0611(14) -0.0331(12) -0.0143(11) 0.0084(11)
C14A 0.0581(14) 0.0632(14) 0.0780(17) -0.0317(13) -0.0213(12) 0.0135(11)
C15A 0.0671(15) 0.0617(14) 0.0767(16) -0.0272(12) -0.0336(13) 0.0195(11)
C16A 0.0619(13) 0.0587(13) 0.0606(14) -0.0232(11) -0.0262(11) 0.0119(10)
C17A 0.0737(16) 0.0935(18) 0.0540(14) -0.0350(13) -0.0250(12) 0.0217(14)
C18A 0.0842(19) 0.087(2) 0.105(2) -0.0466(17) -0.0270(17) 0.0350(16)
C19A 0.0970(19) 0.0731(16) 0.0635(15) -0.0252(13) -0.0402(14) 0.0288(14)
C21A 0.0524(12) 0.0516(12) 0.0482(11) -0.0173(9) -0.0212(9) 0.0141(9)
C22A 0.0531(12) 0.0552(12) 0.0579(13) -0.0202(10) -0.0244(10) 0.0116(10)
C23A 0.0569(13) 0.0550(13) 0.0637(14) -0.0192(11) -0.0274(11) 0.0103(10)
C24A 0.0738(15) 0.0482(12) 0.0563(13) -0.0164(10) -0.0319(12) 0.0093(11)
C25A 0.0665(14) 0.0571(13) 0.0486(12) -0.0187(10) -0.0193(10) 0.0117(11)
C26A 0.0565(12) 0.0532(12) 0.0479(12) -0.0183(10) -0.0209(10) 0.0116(9)
C27A 0.0521(13) 0.0755(16) 0.0763(16) -0.0344(13) -0.0160(12) 0.0065(11)
C28A 0.100(2) 0.0661(15) 0.0674(16) -0.0276(13) -0.0354(14) 0.0005(14)
C29A 0.0592(14) 0.0862(17) 0.0559(14) -0.0369(12) -0.0134(11) 0.0088(12)
C31A 0.0605(13) 0.0550(13) 0.0525(12) -0.0211(10) -0.0230(10) 0.0061(10)
C32A 0.0834(18) 0.0655(15) 0.0650(15) -0.0270(13) -0.0130(13) 0.0052(13)
C33A 0.111(2) 0.0732(18) 0.0614(16) -0.0194(14) -0.0113(15) -0.0132(16)
C34A 0.125(3) 0.0605(16) 0.0708(18) -0.0181(14) -0.0448(18) -0.0004(16)
C35A 0.0884(19) 0.0585(15) 0.100(2) -0.0326(15) -0.0404(18) 0.0142(14)
C36A 0.0688(15) 0.0563(14) 0.0778(16) -0.0282(12) -0.0232(13) 0.0085(11)
N1B 0.0449(9) 0.0603(11) 0.0533(10) -0.0200(8) -0.0162(8) 0.0074(8)
C2B 0.0491(12) 0.0649(14) 0.0560(13) -0.0173(11) -0.0197(10) 0.0044(10)
C3B 0.0584(13) 0.0677(14) 0.0515(12) -0.0210(11) -0.0213(10) 0.0127(11)
C4B 0.0675(15) 0.0788(16) 0.0726(16) -0.0306(13) -0.0335(13) 0.0083(13)
C5B 0.095(2) 0.0823(18) 0.0773(18) -0.0443(15) -0.0396(16) 0.0193(15)
C6B 0.0802(19) 0.0917(19) 0.0639(16) -0.0354(14) -0.0239(14) 0.0268(15)
C7B 0.0602(14) 0.0798(16) 0.0605(14) -0.0252(13) -0.0155(11) 0.0148(12)
C8B 0.0525(12) 0.0607(13) 0.0515(12) -0.0154(10) -0.0177(10) 0.0090(10)
B9B 0.0419(12) 0.0690(16) 0.0507(14) -0.0176(12) -0.0133(11) 0.0046(11)
C11B 0.0381(10) 0.0656(13) 0.0520(12) -0.0147(10) -0.0138(9) 0.0068(9)
C12B 0.0459(12) 0.0693(15) 0.0536(13) -0.0121(11) -0.0142(10) 0.0049(10)
C13B 0.0586(14) 0.0711(16) 0.0605(14) -0.0111(12) -0.0187(11) 0.0102(11)
C14B 0.0495(13) 0.0642(15) 0.0746(16) -0.0175(13) -0.0133(11) 0.0099(11)
C15B 0.0462(12) 0.0733(16) 0.0670(15) -0.0283(12) -0.0197(11) 0.0136(11)
C16B 0.0422(11) 0.0634(14) 0.0569(13) -0.0181(11) -0.0136(10) 0.0104(10)
C17B 0.0835(18) 0.0827(18) 0.0584(15) -0.0076(13) -0.0328(13) 0.0009(14)
C18B 0.0793(18) 0.0725(17) 0.092(2) -0.0225(15) -0.0184(15) 0.0125(14)
C19B 0.0648(14) 0.0776(16) 0.0584(14) -0.0254(12) -0.0241(11) 0.0121(12)
C21B 0.0491(12) 0.0625(13) 0.0525(12) -0.0194(10) -0.0168(10) 0.0055(10)
C22B 0.0555(13) 0.0608(13) 0.0592(14) -0.0179(11) -0.0188(11) 0.0042(10)
C23B 0.0736(16) 0.0635(14) 0.0598(14) -0.0153(11) -0.0245(12) 0.0089(12)
C24B 0.0685(16) 0.0689(15) 0.0744(16) -0.0283(13) -0.0313(13) 0.0193(12)
C25B 0.0531(13) 0.0676(15) 0.0772(16) -0.0296(13) -0.0251(12) 0.0154(11)
C26B 0.0485(12) 0.0635(13) 0.0601(13) -0.0243(11) -0.0162(10) 0.0081(10)
C27B 0.0633(15) 0.0715(16) 0.0679(16) -0.0051(13) -0.0185(12) -0.0045(12)
C28B 0.094(2) 0.086(2) 0.100(2) -0.0244(17) -0.0514(18) 0.0288(16)
C29B 0.0443(12) 0.0763(16) 0.0777(16) -0.0222(13) -0.0134(11) 0.0061(11)
C31B 0.0389(10) 0.0605(13) 0.0510(12) -0.0184(10) -0.0089(9) 0.0031(9)
C32B 0.0561(13) 0.0602(13) 0.0565(13) -0.0164(11) -0.0144(11) 0.0061(10)
C33B 0.0631(15) 0.0604(14) 0.0756(17) -0.0155(12) -0.0181(12) 0.0132(11)
C34B 0.0595(14) 0.0613(14) 0.0711(16) -0.0304(12) -0.0043(12) 0.0016(11)
C35B 0.0646(15) 0.0806(17) 0.0549(14) -0.0256(12) -0.0114(11) 0.0045(13)
C36B 0.0578(13) 0.0703(15) 0.0561(14) -0.0181(11) -0.0162(11) 0.0119(11)
N1C 0.0485(10) 0.0510(10) 0.0484(10) -0.0119(8) -0.0142(8) 0.0016(7)
C2C 0.0526(12) 0.0496(12) 0.0565(13) -0.0137(10) -0.0170(10) 0.0066(9)
C3C 0.0603(13) 0.0557(13) 0.0511(12) -0.0150(10) -0.0186(10) 0.0046(10)
C4C 0.0881(18) 0.0565(14) 0.0640(15) -0.0199(12) -0.0300(13) 0.0111(12)
C5C 0.110(2) 0.0727(17) 0.0641(16) -0.0239(13) -0.0412(16) 0.0106(15)
C6C 0.117(2) 0.0806(19) 0.0697(17) -0.0231(14) -0.0557(17) 0.0284(16)
C7C 0.102(2) 0.0664(15) 0.0654(16) -0.0216(13) -0.0399(15) 0.0268(14)
C8C 0.0603(13) 0.0512(12) 0.0494(12) -0.0111(10) -0.0154(10) 0.0108(10)
B9C 0.0572(14) 0.0447(13) 0.0488(13) -0.0090(10) -0.0160(11) 0.0081(11)
C11C 0.0526(12) 0.0463(12) 0.0654(14) -0.0059(10) -0.0134(11) 0.0085(9)
C12C 0.0650(15) 0.0584(14) 0.0713(16) -0.0017(12) -0.0113(13) 0.0045(12)
C13C 0.0599(16) 0.0689(17) 0.091(2) 0.0104(16) -0.0080(14) -0.0045(13)
C14C 0.0744(18) 0.0615(16) 0.109(2) 0.0008(16) -0.0377(18) -0.0040(13)
C15C 0.0736(17) 0.0569(14) 0.103(2) -0.0164(14) -0.0424(16) 0.0051(13)
C16C 0.0579(13) 0.0479(12) 0.0775(16) -0.0155(11) -0.0287(12) 0.0079(10)
C17C 0.091(2) 0.0813(19) 0.0754(19) -0.0079(15) 0.0066(15) 0.0011(16)
C18C 0.102(2) 0.081(2) 0.162(3) 0.016(2) -0.062(2) -0.0294(18)
C19C 0.0678(15) 0.0706(15) 0.0736(16) -0.0303(13) -0.0290(13) 0.0087(12)
C21C 0.0531(12) 0.0493(12) 0.0523(12) -0.0175(10) -0.0200(10) 0.0024(9)
C22C 0.0563(13) 0.0498(12) 0.0556(13) -0.0178(10) -0.0175(10) 0.0039(9)
C23C 0.0585(13) 0.0545(13) 0.0672(14) -0.0238(11) -0.0269(11) 0.0095(10)
C24C 0.0535(13) 0.0728(15) 0.0629(14) -0.0309(12) -0.0226(11) 0.0067(11)
C25C 0.0520(12) 0.0696(15) 0.0493(12) -0.0177(11) -0.0153(10) -0.0011(10)
C26C 0.0505(12) 0.0547(12) 0.0499(12) -0.0166(10) -0.0189(10) -0.0002(9)
C27C 0.0684(15) 0.0532(13) 0.0716(16) -0.0109(11) -0.0170(12) 0.0142(11)
C28C 0.0590(15) 0.105(2) 0.0768(17) -0.0359(16) -0.0210(13) 0.0187(14)
C29C 0.0570(13) 0.0620(14) 0.0571(13) -0.0053(11) -0.0156(11) -0.0051(11)
C31C 0.0496(12) 0.0537(12) 0.0542(12) -0.0162(10) -0.0192(10) 0.0087(9)
C32C 0.0633(14) 0.0602(14) 0.0658(15) -0.0121(11) -0.0261(12) 0.0066(11)
C33C 0.0795(17) 0.0713(16) 0.0670(16) -0.0109(13) -0.0308(14) 0.0165(14)
C34C 0.0786(18) 0.0810(18) 0.0794(18) -0.0307(15) -0.0454(15) 0.0231(14)
C35C 0.0651(15) 0.0735(17) 0.0932(19) -0.0395(15) -0.0386(14) 0.0150(12)
C36C 0.0543(13) 0.0566(13) 0.0733(15) -0.0235(11) -0.0235(11) 0.0095(10)
N1D 0.0484(9) 0.0448(9) 0.0469(9) -0.0128(7) -0.0178(7) 0.0069(7)
C2D 0.0547(12) 0.0441(11) 0.0504(12) -0.0158(9) -0.0203(10) 0.0088(9)
C3D 0.0510(11) 0.0465(11) 0.0476(11) -0.0115(9) -0.0177(9) 0.0032(9)
C4D 0.0632(14) 0.0495(12) 0.0574(13) -0.0124(10) -0.0197(11) 0.0019(10)
C5D 0.0569(13) 0.0645(14) 0.0584(14) -0.0106(11) -0.0151(11) -0.0057(11)
C6D 0.0526(13) 0.0716(15) 0.0592(14) -0.0208(12) -0.0133(11) 0.0059(11)
C7D 0.0508(12) 0.0577(13) 0.0619(14) -0.0212(11) -0.0179(10) 0.0084(10)
C8D 0.0496(11) 0.0504(11) 0.0489(11) -0.0156(9) -0.0207(9) 0.0081(9)
B9D 0.0501(13) 0.0451(12) 0.0525(14) -0.0187(10) -0.0183(11) 0.0095(10)
C11D 0.0496(11) 0.0504(12) 0.0558(12) -0.0224(10) -0.0200(10) 0.0112(9)
C12D 0.0485(12) 0.0548(12) 0.0648(14) -0.0227(11) -0.0180(10) 0.0089(10)
C13D 0.0492(13) 0.0647(14) 0.0850(18) -0.0366(13) -0.0180(12) 0.0061(10)
C14D 0.0513(13) 0.0858(17) 0.0786(17) -0.0494(15) -0.0266(12) 0.0146(12)
C15D 0.0592(14) 0.0847(17) 0.0660(15) -0.0383(13) -0.0295(12) 0.0172(13)
C16D 0.0556(12) 0.0639(13) 0.0566(13) -0.0278(11) -0.0254(10) 0.0146(10)
C17D 0.0634(15) 0.0612(14) 0.0809(17) -0.0076(13) -0.0223(13) -0.0050(11)
C18D 0.0672(17) 0.125(3) 0.114(2) -0.068(2) -0.0384(17) 0.0043(16)
C19D 0.0816(17) 0.0822(17) 0.0597(15) -0.0129(13) -0.0378(13) 0.0046(14)
C21D 0.0427(10) 0.0428(10) 0.0510(12) -0.0143(9) -0.0150(9) 0.0028(8)
C22D 0.0414(10) 0.0483(11) 0.0490(11) -0.0129(9) -0.0134(9) 0.0009(8)
C23D 0.0473(11) 0.0581(13) 0.0493(12) -0.0096(10) -0.0163(9) -0.0004(9)
C24D 0.0484(12) 0.0497(12) 0.0639(14) -0.0065(10) -0.0192(10) 0.0042(9)
C25D 0.0525(12) 0.0435(11) 0.0722(15) -0.0172(10) -0.0199(11) 0.0078(9)
C26D 0.0475(11) 0.0470(11) 0.0578(13) -0.0193(10) -0.0165(10) 0.0049(9)
C27D 0.0595(13) 0.0595(13) 0.0603(13) -0.0243(11) -0.0260(11) 0.0069(10)
C28D 0.0751(17) 0.0646(15) 0.0847(18) -0.0024(13) -0.0334(14) 0.0138(13)
C29D 0.0675(14) 0.0609(14) 0.0745(16) -0.0347(12) -0.0284(12) 0.0166(11)
C31D 0.0459(11) 0.0489(11) 0.0498(12) -0.0191(9) -0.0156(9) 0.0065(9)
C32D 0.0617(14) 0.0643(14) 0.0607(14) -0.0049(11) -0.0224(12) 0.0034(11)
C33D 0.0674(16) 0.0886(19) 0.0563(15) -0.0079(13) -0.0113(12) -0.0125(14)
C34D 0.0521(14) 0.0860(18) 0.0793(18) -0.0312(15) -0.0066(13) 0.0025(13)
C35D 0.0515(13) 0.0695(15) 0.0857(18) -0.0258(14) -0.0205(13) 0.0136(11)
C36D 0.0527(13) 0.0599(13) 0.0597(13) -0.0175(11) -0.0193(10) 0.0097(10)

loop_
_atom_type_symbol
_atom_type_description
_atom_type_scat_dispersion_real
_atom_type_scat_dispersion_imag
_atom_type_scat_source
C C 0.0181 0.0091 'International Tables Vol C Tables 4.2.6.8 and 6.1.1.4'
H H 0.0000 0.0000 'International Tables Vol C Tables 4.2.6.8 and 6.1.1.4'
B B 0.0090 0.0039 'International Tables Vol C Tables 4.2.6.8 and 6.1.1.4'
N N 0.0311 0.0180 'International Tables Vol C Tables 4.2.6.8 and 6.1.1.4'

loop_
_geom_angle_atom_site_label_1
_geom_angle_atom_site_label_2
_geom_angle_atom_site_label_3
_geom_angle
C2A N1A C31A 118.07(18)
C2A N1A B9A 110.45(18)
C31A N1A B9A 130.93(16)
N1A C2A C3A 113.9(2)
N1A C2A H2A 123.1
C3A C2A H2A 123.1
C4A C3A C8A 123.1(2)
C4A C3A C2A 127.0(2)
C8A C3A C2A 109.94(19)
C5A C4A C3A 118.5(2)
C5A C4A H4A 120.8
C3A C4A H4A 120.8
C4A C5A C6A 120.0(2)
C4A C5A H5A 120.0
C6A C5A H5A 120.0
C7A C6A C5A 121.3(2)
C7A C6A H6A 119.3
C5A C6A H6A 119.3
C6A C7A C8A 120.7(2)
C6A C7A H7A 119.6
C8A C7A H7A 119.6
C7A C8A C3A 116.3(2)
C7A C8A B9A 133.1(2)
C3A C8A B9A 109.91(19)
C8A B9A C11A 124.12(18)
C8A B9A C21A 100.09(16)
C11A B9A C21A 115.99(17)
C8A B9A N1A 95.18(16)
C11A B9A N1A 102.44(16)
C21A B9A N1A 118.33(17)
C12A C11A C16A 116.64(19)
C12A C11A B9A 122.38(18)
C16A C11A B9A 120.74(19)
C13A C12A C11A 120.7(2)
C13A C12A C17A 116.6(2)
C11A C12A C17A 122.64(19)
C14A C13A C12A 122.4(2)
C14A C13A H13A 118.8
C12A C13A H13A 118.8
C13A C14A C15A 117.2(2)
C13A C14A C18A 121.3(2)
C15A C14A C18A 121.5(2)
C14A C15A C16A 122.5(2)
C14A C15A H15A 118.8
C16A C15A H15A 118.8
C15A C16A C11A 120.5(2)
C15A C16A C19A 116.2(2)
C11A C16A C19A 123.2(2)
C12A C17A H17A 109.5
C12A C17A H17B 109.5
H17A C17A H17B 109.5
C12A C17A H17C 109.5
H17A C17A H17C 109.5
H17B C17A H17C 109.5
C14A C18A H18A 109.5
C14A C18A H18B 109.5
H18A C18A H18B 109.5
C14A C18A H18C 109.5
H18A C18A H18C 109.5
H18B C18A H18C 109.5
C16A C19A H19A 109.5
C16A C19A H19B 109.5
H19A C19A H19B 109.5
C16A C19A H19C 109.5
H19A C19A H19C 109.5
H19B C19A H19C 109.5
C26A C21A C22A 116.08(19)
C26A C21A B9A 125.93(19)
C22A C21A B9A 117.46(18)
C23A C22A C21A 120.4(2)
C23A C22A C27A 115.3(2)
C21A C22A C27A 124.29(19)
C24A C23A C22A 123.1(2)
C24A C23A H23A 118.4
C22A C23A H23A 118.4
C23A C24A C25A 116.3(2)
C23A C24A C28A 121.4(2)
C25A C24A C28A 122.2(2)
C24A C25A C26A 122.8(2)
C24A C25A H25A 118.6
C26A C25A H25A 118.6
C25A C26A C21A 121.1(2)
C25A C26A C29A 116.46(19)
C21A C26A C29A 122.47(19)
C22A C27A H27A 109.5
C22A C27A H27B 109.5
H27A C27A H27B 109.5
C22A C27A H27C 109.5
H27A C27A H27C 109.5
H27B C27A H27C 109.5
C24A C28A H28A 109.5
C24A C28A H28B 109.5
H28A C28A H28B 109.5
C24A C28A H28C 109.5
H28A C28A H28C 109.5
H28B C28A H28C 109.5
C26A C29A H29A 109.5
C26A C29A H29B 109.5
H29A C29A H29B 109.5
C26A C29A H29C 109.5
H29A C29A H29C 109.5
H29B C29A H29C 109.5
C32A C31A C36A 118.9(2)
C32A C31A N1A 120.2(2)
C36A C31A N1A 120.8(2)
C31A C32A C33A 120.1(2)
C31A C32A H32A 120.0
C33A C32A H32A 120.0
C34A C33A C32A 120.5(3)
C34A C33A H33A 119.7
C32A C33A H33A 119.7
C35A C34A C33A 119.5(3)
C35A C34A H34A 120.3
C33A C34A H34A 120.3
C34A C35A C36A 121.3(3)
C34A C35A H35A 119.4
C36A C35A H35A 119.4
C31A C36A C35A 119.7(2)
C31A C36A H36A 120.1
C35A C36A H36A 120.1
C2B N1B C31B 118.91(17)
C2B N1B B9B 111.55(17)
C31B N1B B9B 127.35(17)
N1B C2B C3B 113.6(2)
N1B C2B H2B 123.2
C3B C2B H2B 123.2
C4B C3B C8B 123.4(2)
C4B C3B C2B 126.9(2)
C8B C3B C2B 109.8(2)
C5B C4B C3B 117.3(2)
C5B C4B H4B 121.4
C3B C4B H4B 121.4
C6B C5B C4B 120.6(2)
C6B C5B H5B 119.7
C4B C5B H5B 119.7
C5B C6B C7B 121.8(2)
C5B C6B H6B 119.1
C7B C6B H6B 119.1
C6B C7B C8B 120.5(2)
C6B C7B H7B 119.8
C8B C7B H7B 119.8
C7B C8B C3B 116.4(2)
C7B C8B B9B 133.1(2)
C3B C8B B9B 109.86(18)
C8B B9B C21B 103.75(18)
C8B B9B C11B 122.70(19)
C21B B9B C11B 116.33(18)
C8B B9B N1B 94.79(16)
C21B B9B N1B 116.84(18)
C11B B9B N1B 101.09(17)
C16B C11B C12B 115.7(2)
C16B C11B B9B 121.57(19)
C12B C11B B9B 122.7(2)
C13B C12B C11B 120.8(2)
C13B C12B C17B 116.3(2)
C11B C12B C17B 122.9(2)
C14B C13B C12B 122.9(2)
C14B C13B H13B 118.5
C12B C13B H13B 118.5
C13B C14B C15B 116.1(2)
C13B C14B C18B 122.3(2)
C15B C14B C18B 121.6(2)
C16B C15B C14B 122.9(2)
C16B C15B H15B 118.5
C14B C15B H15B 118.5
C15B C16B C11B 121.3(2)
C15B C16B C19B 113.9(2)
C11B C16B C19B 124.9(2)
C12B C17B H17D 109.5
C12B C17B H17E 109.5
H17D C17B H17E 109.5
C12B C17B H17F 109.5
H17D C17B H17F 109.5
H17E C17B H17F 109.5
C14B C18B H18D 109.5
C14B C18B H18E 109.5
H18D C18B H18E 109.5
C14B C18B H18F 109.5
H18D C18B H18F 109.5
H18E C18B H18F 109.5
C16B C19B H19D 109.5
C16B C19B H19E 109.5
H19D C19B H19E 109.5
C16B C19B H19F 109.5
H19D C19B H19F 109.5
H19E C19B H19F 109.5
C22B C21B C26B 115.8(2)
C22B C21B B9B 125.26(19)
C26B C21B B9B 118.69(19)
C23B C22B C21B 120.8(2)
C23B C22B C27B 115.7(2)
C21B C22B C27B 123.4(2)
C24B C23B C22B 122.8(2)
C24B C23B H23B 118.6
C22B C23B H23B 118.6
C25B C24B C23B 116.4(2)
C25B C24B C28B 122.3(2)
C23B C24B C28B 121.3(3)
C24B C25B C26B 123.3(2)
C24B C25B H25B 118.4
C26B C25B H25B 118.4
C25B C26B C21B 120.3(2)
C25B C26B C29B 116.2(2)
C21B C26B C29B 123.4(2)
C22B C27B H27D 109.5
C22B C27B H27E 109.5
H27D C27B H27E 109.5
C22B C27B H27F 109.5
H27D C27B H27F 109.5
H27E C27B H27F 109.5
C24B C28B H28D 109.5
C24B C28B H28E 109.5
H28D C28B H28E 109.5
C24B C28B H28F 109.5
H28D C28B H28F 109.5
H28E C28B H28F 109.5
C26B C29B H29D 109.5
C26B C29B H29E 109.5
H29D C29B H29E 109.5
C26B C29B H29F 109.5
H29D C29B H29F 109.5
H29E C29B H29F 109.5
C32B C31B C36B 120.0(2)
C32B C31B N1B 118.69(19)
C36B C31B N1B 121.26(19)
C31B C32B C33B 120.6(2)
C31B C32B H32B 119.7
C33B C32B H32B 119.7
C34B C33B C32B 120.4(2)
C34B C33B H33B 119.8
C32B C33B H33B 119.8
C33B C34B C35B 119.0(2)
C33B C34B H34B 120.5
C35B C34B H34B 120.5
C34B C35B C36B 121.0(2)
C34B C35B H35B 119.5
C36B C35B H35B 119.5
C31B C36B C35B 118.9(2)
C31B C36B H36B 120.5
C35B C36B H36B 120.5
C2C N1C C31C 115.64(17)
C2C N1C B9C 110.15(17)
C31C N1C B9C 133.44(17)
N1C C2C C3C 114.38(19)
N1C C2C H2C 122.8
C3C C2C H2C 122.8
C4C C3C C8C 123.9(2)
C4C C3C C2C 125.9(2)
C8C C3C C2C 110.17(19)
C5C C4C C3C 118.1(2)
C5C C4C H4C 121.0
C3C C4C H4C 121.0
C6C C5C C4C 119.3(2)
C6C C5C H5C 120.4
C4C C5C H5C 120.4
C5C C6C C7C 122.3(2)
C5C C6C H6C 118.9
C7C C6C H6C 118.9
C6C C7C C8C 120.9(2)
C6C C7C H7C 119.5
C8C C7C H7C 119.5
C7C C8C C3C 115.4(2)
C7C C8C B9C 133.7(2)
C3C C8C B9C 110.62(18)
C8C B9C C11C 123.84(19)
C8C B9C C21C 102.64(17)
C11C B9C C21C 112.87(17)
C8C B9C N1C 94.54(15)
C11C B9C N1C 102.93(16)
C21C B9C N1C 119.97(17)
C12C C11C C16C 116.6(2)
C12C C11C B9C 123.3(2)
C16C C11C B9C 120.05(19)
C11C C12C C13C 120.0(3)
C11C C12C C17C 122.6(2)
C13C C12C C17C 117.3(2)
C14C C13C C12C 123.1(3)
C14C C13C H13C 118.4
C12C C13C H13C 118.4
C13C C14C C15C 116.5(3)
C13C C14C C18C 121.5(3)
C15C C14C C18C 122.0(3)
C14C C15C C16C 122.9(3)
C14C C15C H15C 118.5
C16C C15C H15C 118.5
C15C C16C C11C 120.8(2)
C15C C16C C19C 115.9(2)
C11C C16C C19C 123.3(2)
C12C C17C H17G 109.5
C12C C17C H17H 109.5
H17G C17C H17H 109.5
C12C C17C H17I 109.5
H17G C17C H17I 109.5
H17H C17C H17I 109.5
C14C C18C H18G 109.5
C14C C18C H18H 109.5
H18G C18C H18H 109.5
C14C C18C H18I 109.5
H18G C18C H18I 109.5
H18H C18C H18I 109.5
C16C C19C H19G 109.5
C16C C19C H19H 109.5
H19G C19C H19H 109.5
C16C C19C H19I 109.5
H19G C19C H19I 109.5
H19H C19C H19I 109.5
C26C C21C C22C 116.52(19)
C26C C21C B9C 127.48(18)
C22C C21C B9C 115.87(18)
C23C C22C C21C 120.4(2)
C23C C22C C27C 115.35(19)
C21C C22C C27C 124.17(19)
C24C C23C C22C 123.1(2)
C24C C23C H23C 118.5
C22C C23C H23C 118.5
C23C C24C C25C 116.6(2)
C23C C24C C28C 121.0(2)
C25C C24C C28C 122.5(2)
C24C C25C C26C 122.4(2)
C24C C25C H25C 118.8
C26C C25C H25C 118.8
C25C C26C C21C 120.9(2)
C25C C26C C29C 116.90(19)
C21C C26C C29C 122.10(19)
C22C C27C H27G 109.5
C22C C27C H27H 109.5
H27G C27C H27H 109.5
C22C C27C H27I 109.5
H27G C27C H27I 109.5
H27H C27C H27I 109.5
C24C C28C H28G 109.5
C24C C28C H28H 109.5
H28G C28C H28H 109.5
C24C C28C H28I 109.5
H28G C28C H28I 109.5
H28H C28C H28I 109.5
C26C C29C H29G 109.5
C26C C29C H29H 109.5
H29G C29C H29H 109.5
C26C C29C H29I 109.5
H29G C29C H29I 109.5
H29H C29C H29I 109.5
C36C C31C C32C 119.8(2)
C36C C31C N1C 121.46(19)
C32C C31C N1C 118.46(19)
C33C C32C C31C 119.9(2)
C33C C32C H32C 120.0
C31C C32C H32C 120.0
C34C C33C C32C 120.4(2)
C34C C33C H33C 119.8
C32C C33C H33C 119.8
C33C C34C C35C 119.7(2)
C33C C34C H34C 120.1
C35C C34C H34C 120.1
C34C C35C C36C 120.8(2)
C34C C35C H35C 119.6
C36C C35C H35C 119.6
C31C C36C C35C 119.4(2)
C31C C36C H36C 120.3
C35C C36C H36C 120.3
C2D N1D C31D 120.24(17)
C2D N1D B9D 111.14(16)
C31D N1D B9D 127.09(16)
N1D C2D C3D 113.38(18)
N1D C2D H2D 123.3
C3D C2D H2D 123.3
C4D C3D C8D 123.1(2)
C4D C3D C2D 127.60(19)
C8D C3D C2D 109.29(18)
C5D C4D C3D 118.2(2)
C5D C4D H4D 120.9
C3D C4D H4D 120.9
C4D C5D C6D 120.0(2)
C4D C5D H5D 120.0
C6D C5D H5D 120.0
C7D C6D C5D 121.5(2)
C7D C6D H6D 119.3
C5D C6D H6D 119.3
C6D C7D C8D 120.7(2)
C6D C7D H7D 119.6
C8D C7D H7D 119.6
C7D C8D C3D 116.54(19)
C7D C8D B9D 132.98(19)
C3D C8D B9D 109.83(17)
C8D B9D C21D 100.99(16)
C8D B9D C11D 122.97(18)
C21D B9D C11D 117.63(17)
C8D B9D N1D 95.76(15)
C21D B9D N1D 116.96(17)
C11D B9D N1D 101.32(15)
C12D C11D C16D 116.03(19)
C12D C11D B9D 122.85(19)
C16D C11D B9D 121.00(19)
C13D C12D C11D 120.4(2)
C13D C12D C17D 114.3(2)
C11D C12D C17D 125.3(2)
C14D C13D C12D 123.0(2)
C14D C13D H13D 118.5
C12D C13D H13D 118.5
C15D C14D C13D 116.6(2)
C15D C14D C18D 122.3(3)
C13D C14D C18D 121.0(3)
C14D C15D C16D 123.1(2)
C14D C15D H15D 118.4
C16D C15D H15D 118.4
C15D C16D C11D 120.7(2)
C15D C16D C19D 116.1(2)
C11D C16D C19D 123.19(19)
C12D C17D H17J 109.5
C12D C17D H17K 109.5
H17J C17D H17K 109.5
C12D C17D H17L 109.5
H17J C17D H17L 109.5
H17K C17D H17L 109.5
C14D C18D H18J 109.5
C14D C18D H18K 109.5
H18J C18D H18K 109.5
C14D C18D H18L 109.5
H18J C18D H18L 109.5
H18K C18D H18L 109.5
C16D C19D H19J 109.5
C16D C19D H19K 109.5
H19J C19D H19K 109.5
C16D C19D H19L 109.5
H19J C19D H19L 109.5
H19K C19D H19L 109.5
C22D C21D C26D 116.17(18)
C22D C21D B9D 126.66(17)
C26D C21D B9D 116.72(17)
C23D C22D C21D 120.27(18)
C23D C22D C27D 116.03(18)
C21D C22D C27D 123.64(18)
C24D C23D C22D 122.8(2)
C24D C23D H23D 118.6
C22D C23D H23D 118.6
C23D C24D C25D 116.79(19)
C23D C24D C28D 123.2(2)
C25D C24D C28D 120.0(2)
C24D C25D C26D 123.0(2)
C24D C25D H25D 118.5
C26D C25D H25D 118.5
C25D C26D C21D 120.5(2)
C25D C26D C29D 115.47(18)
C21D C26D C29D 124.01(19)
C22D C27D H27J 109.5
C22D C27D H27K 109.5
H27J C27D H27K 109.5
C22D C27D H27L 109.5
H27J C27D H27L 109.5
H27K C27D H27L 109.5
C24D C28D H28J 109.5
C24D C28D H28K 109.5
H28J C28D H28K 109.5
C24D C28D H28L 109.5
H28J C28D H28L 109.5
H28K C28D H28L 109.5
C26D C29D H29J 109.5
C26D C29D H29K 109.5
H29J C29D H29K 109.5
C26D C29D H29L 109.5
H29J C29D H29L 109.5
H29K C29D H29L 109.5
C32D C31D C36D 119.9(2)
C32D C31D N1D 120.67(18)
C36D C31D N1D 119.38(18)
C31D C32D C33D 119.8(2)
C31D C32D H32D 120.1
C33D C32D H32D 120.1
C34D C33D C32D 120.3(2)
C34D C33D H33D 119.9
C32D C33D H33D 119.9
C35D C34D C33D 119.6(2)
C35D C34D H34D 120.2
C33D C34D H34D 120.2
C34D C35D C36D 120.8(2)
C34D C35D H35D 119.6
C36D C35D H35D 119.6
C31D C36D C35D 119.4(2)
C31D C36D H36D 120.3
C35D C36D H36D 120.3

loop_
_geom_bond_atom_site_label_1
_geom_bond_atom_site_label_2
_geom_bond_distance
N1A C2A 1.293(3)
N1A C31A 1.453(3)
N1A B9A 1.693(3)
C2A C3A 1.432(3)
C2A H2A 0.9400
C3A C4A 1.396(3)
C3A C8A 1.409(3)
C4A C5A 1.368(4)
C4A H4A 0.9400
C5A C6A 1.385(4)
C5A H5A 0.9400
C6A C7A 1.384(3)
C6A H6A 0.9400
C7A C8A 1.393(3)
C7A H7A 0.9400
C8A B9A 1.618(3)
B9A C11A 1.631(3)
B9A C21A 1.655(3)
C11A C12A 1.410(3)
C11A C16A 1.415(3)
C12A C13A 1.396(3)
C12A C17A 1.509(3)
C13A C14A 1.376(3)
C13A H13A 0.9400
C14A C15A 1.381(3)
C14A C18A 1.507(3)
C15A C16A 1.396(3)
C15A H15A 0.9400
C16A C19A 1.521(3)
C17A H17A 0.9700
C17A H17B 0.9700
C17A H17C 0.9700
C18A H18A 0.9700
C18A H18B 0.9700
C18A H18C 0.9700
C19A H19A 0.9700
C19A H19B 0.9700
C19A H19C 0.9700
C21A C26A 1.412(3)
C21A C22A 1.421(3)
C22A C23A 1.399(3)
C22A C27A 1.513(3)
C23A C24A 1.381(3)
C23A H23A 0.9400
C24A C25A 1.383(3)
C24A C28A 1.503(3)
C25A C26A 1.396(3)
C25A H25A 0.9400
C26A C29A 1.510(3)
C27A H27A 0.9700
C27A H27B 0.9700
C27A H27C 0.9700
C28A H28A 0.9700
C28A H28B 0.9700
C28A H28C 0.9700
C29A H29A 0.9700
C29A H29B 0.9700
C29A H29C 0.9700
C31A C32A 1.376(3)
C31A C36A 1.379(3)
C32A C33A 1.394(4)
C32A H32A 0.9400
C33A C34A 1.359(4)
C33A H33A 0.9400
C34A C35A 1.354(4)
C34A H34A 0.9400
C35A C36A 1.386(4)
C35A H35A 0.9400
C36A H36A 0.9400
N1B C2B 1.299(3)
N1B C31B 1.444(3)
N1B B9B 1.667(3)
C2B C3B 1.426(3)
C2B H2B 0.9400
C3B C4B 1.400(3)
C3B C8B 1.409(3)
C4B C5B 1.375(4)
C4B H4B 0.9400
C5B C6B 1.373(4)
C5B H5B 0.9400
C6B C7B 1.376(4)
C6B H6B 0.9400
C7B C8B 1.390(3)
C7B H7B 0.9400
C8B B9B 1.636(3)
B9B C21B 1.644(3)
B9B C11B 1.655(4)
C11B C16B 1.416(3)
C11B C12B 1.419(3)
C12B C13B 1.398(3)
C12B C17B 1.512(3)
C13B C14B 1.379(4)
C13B H13B 0.9400
C14B C15B 1.390(3)
C14B C18B 1.507(4)
C15B C16B 1.385(3)
C15B H15B 0.9400
C16B C19B 1.517(3)
C17B H17D 0.9700
C17B H17E 0.9700
C17B H17F 0.9700
C18B H18D 0.9700
C18B H18E 0.9700
C18B H18F 0.9700
C19B H19D 0.9700
C19B H19E 0.9700
C19B H19F 0.9700
C21B C22B 1.416(3)
C21B C26B 1.423(3)
C22B C23B 1.387(3)
C22B C27B 1.513(3)
C23B C24B 1.380(4)
C23B H23B 0.9400
C24B C25B 1.378(4)
C24B C28B 1.515(4)
C25B C26B 1.385(3)
C25B H25B 0.9400
C26B C29B 1.517(3)
C27B H27D 0.9700
C27B H27E 0.9700
C27B H27F 0.9700
C28B H28D 0.9700
C28B H28E 0.9700
C28B H28F 0.9700
C29B H29D 0.9700
C29B H29E 0.9700
C29B H29F 0.9700
C31B C32B 1.359(3)
C31B C36B 1.385(3)
C32B C33B 1.383(3)
C32B H32B 0.9400
C33B C34B 1.369(4)
C33B H33B 0.9400
C34B C35B 1.380(4)
C34B H34B 0.9400
C35B C36B 1.387(3)
C35B H35B 0.9400
C36B H36B 0.9400
N1C C2C 1.299(3)
N1C C31C 1.449(3)
N1C B9C 1.715(3)
C2C C3C 1.434(3)
C2C H2C 0.9400
C3C C4C 1.392(3)
C3C C8C 1.406(3)
C4C C5C 1.378(4)
C4C H4C 0.9400
C5C C6C 1.368(4)
C5C H5C 0.9400
C6C C7C 1.381(4)
C6C H6C 0.9400
C7C C8C 1.387(3)
C7C H7C 0.9400
C8C B9C 1.633(3)
B9C C11C 1.645(3)
B9C C21C 1.653(3)
C11C C12C 1.406(3)
C11C C16C 1.415(3)
C12C C13C 1.412(4)
C12C C17C 1.508(4)
C13C C14C 1.374(4)
C13C H13C 0.9400
C14C C15C 1.375(4)
C14C C18C 1.502(4)
C15C C16C 1.395(3)
C15C H15C 0.9400
C16C C19C 1.504(3)
C17C H17G 0.9700
C17C H17H 0.9700
C17C H17I 0.9700
C18C H18G 0.9700
C18C H18H 0.9700
C18C H18I 0.9700
C19C H19G 0.9700
C19C H19H 0.9700
C19C H19I 0.9700
C21C C26C 1.407(3)
C21C C22C 1.417(3)
C22C C23C 1.392(3)
C22C C27C 1.514(3)
C23C C24C 1.379(3)
C23C H23C 0.9400
C24C C25C 1.384(3)
C24C C28C 1.514(3)
C25C C26C 1.397(3)
C25C H25C 0.9400
C26C C29C 1.504(3)
C27C H27G 0.9700
C27C H27H 0.9700
C27C H27I 0.9700
C28C H28G 0.9700
C28C H28H 0.9700
C28C H28I 0.9700
C29C H29G 0.9700
C29C H29H 0.9700
C29C H29I 0.9700
C31C C36C 1.381(3)
C31C C32C 1.388(3)
C32C C33C 1.384(3)
C32C H32C 0.9400
C33C C34C 1.369(4)
C33C H33C 0.9400
C34C C35C 1.377(4)
C34C H34C 0.9400
C35C C36C 1.385(3)
C35C H35C 0.9400
C36C H36C 0.9400
N1D C2D 1.298(3)
N1D C31D 1.439(3)
N1D B9D 1.654(3)
C2D C3D 1.439(3)
C2D H2D 0.9400
C3D C4D 1.389(3)
C3D C8D 1.405(3)
C4D C5D 1.381(3)
C4D H4D 0.9400
C5D C6D 1.383(3)
C5D H5D 0.9400
C6D C7D 1.373(3)
C6D H6D 0.9400
C7D C8D 1.398(3)
C7D H7D 0.9400
C8D B9D 1.621(3)
B9D C21D 1.647(3)
B9D C11D 1.650(3)
C11D C12D 1.413(3)
C11D C16D 1.422(3)
C12D C13D 1.399(3)
C12D C17D 1.515(3)
C13D C14D 1.380(4)
C13D H13D 0.9400
C14D C15D 1.366(4)
C14D C18D 1.512(3)
C15D C16D 1.392(3)
C15D H15D 0.9400
C16D C19D 1.510(3)
C17D H17J 0.9700
C17D H17K 0.9700
C17D H17L 0.9700
C18D H18J 0.9700
C18D H18K 0.9700
C18D H18L 0.9700
C19D H19J 0.9700
C19D H19K 0.9700
C19D H19L 0.9700
C21D C22D 1.419(3)
C21D C26D 1.421(3)
C22D C23D 1.399(3)
C22D C27D 1.507(3)
C23D C24D 1.376(3)
C23D H23D 0.9400
C24D C25D 1.378(3)
C24D C28D 1.508(3)
C25D C26D 1.386(3)
C25D H25D 0.9400
C26D C29D 1.511(3)
C27D H27J 0.9700
C27D H27K 0.9700
C27D H27L 0.9700
C28D H28J 0.9700
C28D H28K 0.9700
C28D H28L 0.9700
C29D H29J 0.9700
C29D H29K 0.9700
C29D H29L 0.9700
C31D C32D 1.377(3)
C31D C36D 1.378(3)
C32D C33D 1.381(3)
C32D H32D 0.9400
C33D C34D 1.373(4)
C33D H33D 0.9400
C34D C35D 1.366(4)
C34D H34D 0.9400
C35D C36D 1.380(3)
C35D H35D 0.9400
C36D H36D 0.9400

loop_
_geom_torsion_atom_site_label_1
_geom_torsion_atom_site_label_2
_geom_torsion_atom_site_label_3
_geom_torsion_atom_site_label_4
_geom_torsion
C31A N1A C2A C3A -175.29(17)
B9A N1A C2A C3A -2.9(2)
N1A C2A C3A C4A -171.8(2)
N1A C2A C3A C8A 7.4(3)
C8A C3A C4A C5A 1.2(3)
C2A C3A C4A C5A -179.6(2)
C3A C4A C5A C6A -0.1(4)
C4A C5A C6A C7A -1.5(4)
C5A C6A C7A C8A 1.9(3)
C6A C7A C8A C3A -0.7(3)
C6A C7A C8A B9A -169.8(2)
C4A C3A C8A C7A -0.8(3)
C2A C3A C8A C7A 179.93(18)
C4A C3A C8A B9A 170.7(2)
C2A C3A C8A B9A -8.5(2)
C7A C8A B9A C11A -75.4(3)
C3A C8A B9A C11A 115.0(2)
C7A C8A B9A C21A 55.8(3)
C3A C8A B9A C21A -113.84(18)
C7A C8A B9A N1A 175.8(2)
C3A C8A B9A N1A 6.2(2)
C2A N1A B9A C8A -2.0(2)
C31A N1A B9A C8A 169.15(18)
C2A N1A B9A C11A -128.64(18)
C31A N1A B9A C11A 42.5(3)
C2A N1A B9A C21A 102.4(2)
C31A N1A B9A C21A -86.5(2)
C8A B9A C11A C12A -18.1(3)
C21A B9A C11A C12A -142.5(2)
N1A B9A C11A C12A 87.1(2)
C8A B9A C11A C16A 167.7(2)
C21A B9A C11A C16A 43.3(3)
N1A B9A C11A C16A -87.1(2)
C16A C11A C12A C13A -1.3(3)
B9A C11A C12A C13A -175.7(2)
C16A C11A C12A C17A 177.2(2)
B9A C11A C12A C17A 2.8(3)
C11A C12A C13A C14A 0.8(4)
C17A C12A C13A C14A -177.8(2)
C12A C13A C14A C15A -0.6(4)
C12A C13A C14A C18A 179.5(2)
C13A C14A C15A C16A 1.0(4)
C18A C14A C15A C16A -179.1(2)
C14A C15A C16A C11A -1.6(4)
C14A C15A C16A C19A 175.7(2)
C12A C11A C16A C15A 1.7(3)
B9A C11A C16A C15A 176.2(2)
C12A C11A C16A C19A -175.4(2)
B9A C11A C16A C19A -0.9(3)
C8A B9A C21A C26A 80.7(2)
C11A B9A C21A C26A -143.2(2)
N1A B9A C21A C26A -20.9(3)
C8A B9A C21A C22A -90.6(2)
C11A B9A C21A C22A 45.5(3)
N1A B9A C21A C22A 167.87(17)
C26A C21A C22A C23A 4.8(3)
B9A C21A C22A C23A 176.94(19)
C26A C21A C22A C27A -175.4(2)
B9A C21A C22A C27A -3.2(3)
C21A C22A C23A C24A -2.0(3)
C27A C22A C23A C24A 178.2(2)
C22A C23A C24A C25A -1.7(3)
C22A C23A C24A C28A -179.1(2)
C23A C24A C25A C26A 2.4(3)
C28A C24A C25A C26A 179.8(2)
C24A C25A C26A C21A 0.6(3)
C24A C25A C26A C29A -178.1(2)
C22A C21A C26A C25A -4.2(3)
B9A C21A C26A C25A -175.5(2)
C22A C21A C26A C29A 174.5(2)
B9A C21A C26A C29A 3.1(3)
C2A N1A C31A C32A -61.4(3)
B9A N1A C31A C32A 128.0(2)
C2A N1A C31A C36A 115.1(2)
B9A N1A C31A C36A -55.5(3)
C36A C31A C32A C33A 1.1(4)
N1A C31A C32A C33A 177.7(2)
C31A C32A C33A C34A 0.0(4)
C32A C33A C34A C35A -0.9(4)
C33A C34A C35A C36A 0.7(4)
C32A C31A C36A C35A -1.3(4)
N1A C31A C36A C35A -177.8(2)
C34A C35A C36A C31A 0.4(4)
C31B N1B C2B C3B -169.41(19)
B9B N1B C2B C3B -5.0(3)
N1B C2B C3B C4B -171.2(2)
N1B C2B C3B C8B 7.3(3)
C8B C3B C4B C5B 1.3(4)
C2B C3B C4B C5B 179.6(2)
C3B C4B C5B C6B -0.8(4)
C4B C5B C6B C7B -1.4(4)
C5B C6B C7B C8B 3.2(4)
C6B C7B C8B C3B -2.5(3)
C6B C7B C8B B9B -172.2(2)
C4B C3B C8B C7B 0.3(3)
C2B C3B C8B C7B -178.2(2)
C4B C3B C8B B9B 172.3(2)
C2B C3B C8B B9B -6.3(3)
C7B C8B B9B C21B 54.2(3)
C3B C8B B9B C21B -116.0(2)
C7B C8B B9B C11B -80.2(3)
C3B C8B B9B C11B 109.6(2)
C7B C8B B9B N1B 173.3(2)
C3B C8B B9B N1B 3.2(2)
C2B N1B B9B C8B 1.1(2)
C31B N1B B9B C8B 163.82(19)
C2B N1B B9B C21B 109.1(2)
C31B N1B B9B C21B -88.1(3)
C2B N1B B9B C11B -123.60(19)
C31B N1B B9B C11B 39.2(3)
C8B B9B C11B C16B 167.41(19)
C21B B9B C11B C16B 38.1(3)
N1B B9B C11B C16B -89.5(2)
C8B B9B C11B C12B -14.5(3)
C21B B9B C11B C12B -143.8(2)
N1B B9B C11B C12B 88.6(2)
C16B C11B C12B C13B -4.9(3)
B9B C11B C12B C13B 176.9(2)
C16B C11B C12B C17B 173.9(2)
B9B C11B C12B C17B -4.3(3)
C11B C12B C13B C14B 1.9(3)
C17B C12B C13B C14B -177.0(2)
C12B C13B C14B C15B 2.6(3)
C12B C13B C14B C18B -178.1(2)
C13B C14B C15B C16B -3.9(3)
C18B C14B C15B C16B 176.8(2)
C14B C15B C16B C11B 0.7(3)
C14B C15B C16B C19B -178.1(2)
C12B C11B C16B C15B 3.7(3)
B9B C11B C16B C15B -178.12(19)
C12B C11B C16B C19B -177.7(2)
B9B C11B C16B C19B 0.5(3)
C8B B9B C21B C22B 80.0(2)
C11B B9B C21B C22B -142.2(2)
N1B B9B C21B C22B -22.8(3)
C8B B9B C21B C26B -94.5(2)
C11B B9B C21B C26B 43.4(3)
N1B B9B C21B C26B 162.79(19)
C26B C21B C22B C23B -7.9(3)
B9B C21B C22B C23B 177.5(2)
C26B C21B C22B C27B 167.9(2)
B9B C21B C22B C27B -6.7(4)
C21B C22B C23B C24B 2.8(4)
C27B C22B C23B C24B -173.2(2)
C22B C23B C24B C25B 3.3(4)
C22B C23B C24B C28B -179.2(2)
C23B C24B C25B C26B -4.1(4)
C28B C24B C25B C26B 178.4(2)
C24B C25B C26B C21B -1.2(4)
C24B C25B C26B C29B 178.2(2)
C22B C21B C26B C25B 7.1(3)
B9B C21B C26B C25B -178.0(2)
C22B C21B C26B C29B -172.2(2)
B9B C21B C26B C29B 2.7(3)
C2B N1B C31B C32B 59.7(3)
B9B N1B C31B C32B -101.9(2)
C2B N1B C31B C36B -121.1(2)
B9B N1B C31B C36B 77.3(3)
C36B C31B C32B C33B 1.2(3)
N1B C31B C32B C33B -179.6(2)
C31B C32B C33B C34B -0.8(4)
C32B C33B C34B C35B -0.1(4)
C33B C34B C35B C36B 0.4(4)
C32B C31B C36B C35B -0.9(3)
N1B C31B C36B C35B 180.0(2)
C34B C35B C36B C31B 0.0(4)
C31C N1C C2C C3C 174.47(18)
B9C N1C C2C C3C 3.1(2)
N1C C2C C3C C4C 178.5(2)
N1C C2C C3C C8C -4.0(3)
C8C C3C C4C C5C 2.2(4)
C2C C3C C4C C5C 179.4(2)
C3C C4C C5C C6C 1.1(4)
C4C C5C C6C C7C -1.4(5)
C5C C6C C7C C8C -1.5(5)
C6C C7C C8C C3C 4.4(4)
C6C C7C C8C B9C 177.4(3)
C4C C3C C8C C7C -4.8(4)
C2C C3C C8C C7C 177.6(2)
C4C C3C C8C B9C -179.4(2)
C2C C3C C8C B9C 3.0(3)
C7C C8C B9C C11C 76.7(3)
C3C C8C B9C C11C -110.1(2)
C7C C8C B9C C21C -52.3(3)
C3C C8C B9C C21C 120.91(19)
C7C C8C B9C N1C -174.4(3)
C3C C8C B9C N1C -1.2(2)
C2C N1C B9C C8C -1.1(2)
C31C N1C B9C C8C -170.37(19)
C2C N1C B9C C11C 125.13(19)
C31C N1C B9C C11C -44.1(3)
C2C N1C B9C C21C -108.5(2)
C31C N1C B9C C21C 82.2(3)
C8C B9C C11C C12C 15.0(3)
C21C B9C C11C C12C 139.6(2)
N1C B9C C11C C12C -89.6(2)
C8C B9C C11C C16C -167.0(2)
C21C B9C C11C C16C -42.4(3)
N1C B9C C11C C16C 88.4(2)
C16C C11C C12C C13C 1.0(3)
B9C C11C C12C C13C 179.1(2)
C16C C11C C12C C17C -179.0(2)
B9C C11C C12C C17C -0.9(4)
C11C C12C C13C C14C 0.3(4)
C17C C12C C13C C14C -179.8(3)
C12C C13C C14C C15C -0.7(4)
C12C C13C C14C C18C -178.9(3)
C13C C14C C15C C16C -0.3(4)
C18C C14C C15C C16C 178.0(3)
C14C C15C C16C C11C 1.6(4)
C14C C15C C16C C19C -175.8(2)
C12C C11C C16C C15C -1.9(3)
B9C C11C C16C C15C 180.0(2)
C12C C11C C16C C19C 175.3(2)
B9C C11C C16C C19C -2.9(3)
C8C B9C C21C C26C -96.4(2)
C11C B9C C21C C26C 128.0(2)
N1C B9C C21C C26C 6.5(3)
C8C B9C C21C C22C 79.2(2)
C11C B9C C21C C22C -56.3(2)
N1C B9C C21C C22C -177.92(18)
C26C C21C C22C C23C 0.4(3)
B9C C21C C22C C23C -175.74(19)
C26C C21C C22C C27C -175.9(2)
B9C C21C C22C C27C 8.0(3)
C21C C22C C23C C24C -2.8(3)
C27C C22C C23C C24C 173.8(2)
C22C C23C C24C C25C 2.6(3)
C22C C23C C24C C28C -177.6(2)
C23C C24C C25C C26C 0.0(3)
C28C C24C C25C C26C -179.8(2)
C24C C25C C26C C21C -2.3(3)
C24C C25C C26C C29C -179.4(2)
C22C C21C C26C C25C 2.1(3)
B9C C21C C26C C25C 177.7(2)
C22C C21C C26C C29C 179.02(19)
B9C C21C C26C C29C -5.4(3)
C2C N1C C31C C36C -115.4(2)
B9C N1C C31C C36C 53.4(3)
C2C N1C C31C C32C 58.3(3)
B9C N1C C31C C32C -132.9(2)
C36C C31C C32C C33C -1.2(3)
N1C C31C C32C C33C -175.1(2)
C31C C32C C33C C34C 0.4(4)
C32C C33C C34C C35C 0.2(4)
C33C C34C C35C C36C -0.1(4)
C32C C31C C36C C35C 1.3(3)
N1C C31C C36C C35C 175.0(2)
C34C C35C C36C C31C -0.7(4)
C31D N1D C2D C3D -172.28(17)
B9D N1D C2D C3D -5.4(2)
N1D C2D C3D C4D -171.7(2)
N1D C2D C3D C8D 8.3(2)
C8D C3D C4D C5D 0.1(3)
C2D C3D C4D C5D -179.9(2)
C3D C4D C5D C6D 0.0(3)
C4D C5D C6D C7D -0.8(4)
C5D C6D C7D C8D 1.6(4)
C6D C7D C8D C3D -1.5(3)
C6D C7D C8D B9D -171.1(2)
C4D C3D C8D C7D 0.7(3)
C2D C3D C8D C7D -179.33(18)
C4D C3D C8D B9D 172.64(19)
C2D C3D C8D B9D -7.3(2)
C7D C8D B9D C21D 55.3(3)
C3D C8D B9D C21D -114.92(18)
C7D C8D B9D C11D -78.3(3)
C3D C8D B9D C11D 111.5(2)
C7D C8D B9D N1D 174.2(2)
C3D C8D B9D N1D 4.0(2)
C2D N1D B9D C8D 0.8(2)
C31D N1D B9D C8D 166.59(17)
C2D N1D B9D C21D 106.3(2)
C31D N1D B9D C21D -88.0(2)
C2D N1D B9D C11D -124.50(18)
C31D N1D B9D C11D 41.3(2)
C8D B9D C11D C12D 161.11(19)
C21D B9D C11D C12D 34.5(3)
N1D B9D C11D C12D -94.3(2)
C8D B9D C11D C16D -23.1(3)
C21D B9D C11D C16D -149.71(19)
N1D B9D C11D C16D 81.5(2)
C16D C11D C12D C13D 1.2(3)
B9D C11D C12D C13D 177.12(19)
C16D C11D C12D C17D -179.4(2)
B9D C11D C12D C17D -3.5(3)
C11D C12D C13D C14D 0.4(3)
C17D C12D C13D C14D -179.1(2)
C12D C13D C14D C15D -1.1(3)
C12D C13D C14D C18D -179.7(2)
C13D C14D C15D C16D 0.3(3)
C18D C14D C15D C16D 178.8(2)
C14D C15D C16D C11D 1.3(3)
C14D C15D C16D C19D -178.5(2)
C12D C11D C16D C15D -2.0(3)
B9D C11D C16D C15D -178.03(19)
C12D C11D C16D C19D 177.8(2)
B9D C11D C16D C19D 1.8(3)
C8D B9D C21D C22D 83.8(2)
C11D B9D C21D C22D -139.5(2)
N1D B9D C21D C22D -18.5(3)
C8D B9D C21D C26D -88.3(2)
C11D B9D C21D C26D 48.4(3)
N1D B9D C21D C26D 169.41(17)
C26D C21D C22D C23D -7.0(3)
B9D C21D C22D C23D -179.14(19)
C26D C21D C22D C27D 169.95(19)
B9D C21D C22D C27D -2.1(3)
C21D C22D C23D C24D 2.4(3)
C27D C22D C23D C24D -174.8(2)
C22D C23D C24D C25D 3.4(3)
C22D C23D C24D C28D -176.6(2)
C23D C24D C25D C26D -4.3(3)
C28D C24D C25D C26D 175.7(2)
C24D C25D C26D C21D -0.6(3)
C24D C25D C26D C29D -179.9(2)
C22D C21D C26D C25D 6.2(3)
B9D C21D C26D C25D 179.10(19)
C22D C21D C26D C29D -174.56(19)
B9D C21D C26D C29D -1.7(3)
C2D N1D C31D C32D -131.8(2)
B9D N1D C31D C32D 63.5(3)
C2D N1D C31D C36D 48.1(3)
B9D N1D C31D C36D -116.5(2)
C36D C31D C32D C33D -1.9(4)
N1D C31D C32D C33D 178.0(2)
C31D C32D C33D C34D 1.0(4)
C32D C33D C34D C35D 0.6(4)
C33D C34D C35D C36D -1.4(4)
C32D C31D C36D C35D 1.2(3)
N1D C31D C36D C35D -178.7(2)
C34D C35D C36D C31D 0.5(4)
